data_4500507
loop_
_publ_author_name
'Bethune, Sarah J.'
'Schultheiss, Nate'
'Henck, Jan-Olav'

_publ_section_title
;
 Improving the Poor Aqueous Solubility of Nutraceutical Compound
 Pterostilbene through Cocrystal Formation
;
_journal_issue 7
_journal_name_full 'Crystal Growth &amp; Design'
_journal_page_first 2817
_journal_paper_doi 10.1021/cg1016092
_journal_volume 11
_journal_year 2011
_chemical_formula_moiety
;
(C16 H16 O3)2 (C4 H10 N2)
;
_chemical_formula_sum 'C36 H42 N2 O6'
_chemical_formula_weight 598.72
_chemical_name_systematic
;
3694-25-06 (209739)
;
_space_group_IT_number 19
_symmetry_cell_setting orthorhombic
_symmetry_space_group_name_Hall 'P 2ac 2ab'
_symmetry_space_group_name_H-M 'P 21 21 21'
_atom_sites_solution_hydrogens geom
_atom_sites_solution_primary direct
_atom_sites_solution_secondary difmap
_audit_creation_method SHELXL-97
_cell_angle_alpha 90.00
_cell_angle_beta 90.00
_cell_angle_gamma 90.00
_cell_formula_units_Z 4
_cell_length_a 5.2586(7)
_cell_length_b 11.7922(14)
_cell_length_c 51.155(7)
_cell_measurement_reflns_used 3981
_cell_measurement_temperature 296(2)
_cell_measurement_theta_max 17.39
_cell_measurement_theta_min 2.64
_cell_volume 3172.1(7)
_computing_cell_refinement 'Bruker SAINT'
_computing_data_collection 'Bruker APEX2'
_computing_data_reduction 'Bruker SAINT'
_computing_molecular_graphics 'Bruker SHELXTL'
_computing_publication_material 'Bruker SHELXTL'
_computing_structure_refinement 'SHELXL-97 (Sheldrick, 1997)'
_computing_structure_solution 'SHELXS-97 (Sheldrick, 1990)'
_diffrn_ambient_temperature 296(2)
_diffrn_measured_fraction_theta_full 0.995
_diffrn_measured_fraction_theta_max 0.995
_diffrn_measurement_device_type 'Bruker APEX-II CCD'
_diffrn_measurement_method '\f and \w scans'
_diffrn_radiation_monochromator graphite
_diffrn_radiation_source 'fine-focus sealed tube'
_diffrn_radiation_type MoK\a
_diffrn_radiation_wavelength 0.71073
_diffrn_reflns_av_R_equivalents 0.0955
_diffrn_reflns_av_sigmaI/netI 0.0986
_diffrn_reflns_limit_h_max 4
_diffrn_reflns_limit_h_min -6
_diffrn_reflns_limit_k_max 11
_diffrn_reflns_limit_k_min -15
_diffrn_reflns_limit_l_max 66
_diffrn_reflns_limit_l_min -66
_diffrn_reflns_number 37364
_diffrn_reflns_theta_full 27.57
_diffrn_reflns_theta_max 27.57
_diffrn_reflns_theta_min 1.77
_diffrn_standards_number 0
_exptl_absorpt_coefficient_mu 0.085
_exptl_absorpt_correction_type none
_exptl_crystal_colour colourless
_exptl_crystal_density_diffrn 1.254
_exptl_crystal_density_method 'not measured'
_exptl_crystal_description plate
_exptl_crystal_F_000 1280
_exptl_crystal_size_max 0.36
_exptl_crystal_size_mid 0.10
_exptl_crystal_size_min 0.04
_refine_diff_density_max 0.147
_refine_diff_density_min -0.166
_refine_diff_density_rms 0.037
_refine_ls_abs_structure_details 'Flack H D (1983), Acta Cryst. A39, 876-881'
_refine_ls_abs_structure_Flack 0(2)
_refine_ls_extinction_coef 0.0095(9)
_refine_ls_extinction_expression Fc^*^=kFc[1+0.001xFc^2^\l^3^/sin(2\q)]^-1/4^
_refine_ls_extinction_method SHELXL
_refine_ls_goodness_of_fit_ref 0.967
_refine_ls_hydrogen_treatment mixed
_refine_ls_matrix_type full
_refine_ls_number_parameters 414
_refine_ls_number_reflns 4250
_refine_ls_number_restraints 0
_refine_ls_restrained_S_all 0.967
_refine_ls_R_factor_all 0.1713
_refine_ls_R_factor_gt 0.0545
_refine_ls_shift/su_max 0.001
_refine_ls_shift/su_mean 0.000
_refine_ls_structure_factor_coef Fsqd
_refine_ls_weighting_details 'calc w=1/[\s^2^(Fo^2^)+(0.0500P)^2^+0.0000P] where P=(Fo^2^+2Fc^2^)/3'
_refine_ls_weighting_scheme calc
_refine_ls_wR_factor_gt 0.0948
_refine_ls_wR_factor_ref 0.1255
_reflns_number_gt 1843
_reflns_number_total 4250
_reflns_threshold_expression >2sigma(I)
_cod_data_source_file cg1016092_si_001.cif
_cod_data_source_block 209739
_cod_depositor_comments
;
The following automatic conversions were performed:

'_symmetry_cell_setting' value 'Orthorhombic' changed to
'orthorhombic' according to
/home/saulius/struct/CIF-dictionaries/cif_core.dic dictionary named
'cif_core.dic' version 2.4.1 from 2010-06-29.

Automatic conversion script
Id: cif_fix_values 1715 2011-07-08 13:25:40Z adriana 
;
_cod_original_cell_volume 3172.2(7)
_cod_original_sg_symbol_H-M P2(1)2(1)2(1)
_cod_database_code 4500507

loop_
_symmetry_equiv_pos_as_xyz
'x, y, z'
'-x+1/2, -y, z+1/2'
'-x, y+1/2, -z+1/2'
'x+1/2, -y+1/2, -z'

loop_
_atom_site_label
_atom_site_type_symbol
_atom_site_fract_x
_atom_site_fract_y
_atom_site_fract_z
_atom_site_U_iso_or_equiv
_atom_site_adp_type
_atom_site_occupancy
_atom_site_symmetry_multiplicity
_atom_site_calc_flag
_atom_site_refinement_flags
N11 N 0.4013(7) 0.6365(3) 0.54804(8) 0.0652(11) Uani 1 1 d .
H11 H 0.544(9) 0.597(4) 0.5454(8) 0.078 Uiso 1 1 d .
C12 C 0.3933(10) 0.6473(4) 0.57638(8) 0.0707(14) Uani 1 1 d .
H12A H 0.5508 0.6805 0.5826 0.085 Uiso 1 1 calc R
H12B H 0.3748 0.5730 0.5843 0.085 Uiso 1 1 calc R
C13 C 0.1742(10) 0.7209(4) 0.58401(8) 0.0768(15) Uani 1 1 d .
H13A H 0.0160 0.6876 0.5780 0.092 Uiso 1 1 calc R
H13B H 0.1664 0.7281 0.6029 0.092 Uiso 1 1 calc R
N14 N 0.2108(8) 0.8319(4) 0.57208(9) 0.0715(12) Uani 1 1 d .
H14 H 0.091(9) 0.862(4) 0.5754(10) 0.086 Uiso 1 1 d .
C15 C 0.2140(9) 0.8216(3) 0.54367(8) 0.0643(12) Uani 1 1 d .
H15A H 0.2336 0.8958 0.5357 0.077 Uiso 1 1 calc R
H15B H 0.0554 0.7889 0.5376 0.077 Uiso 1 1 calc R
C16 C 0.4308(9) 0.7473(4) 0.53625(8) 0.0666(13) Uani 1 1 d .
H16A H 0.4376 0.7398 0.5174 0.080 Uiso 1 1 calc R
H16B H 0.5890 0.7812 0.5421 0.080 Uiso 1 1 calc R
C21_1 C -0.0487(8) 0.4745(3) 0.51324(7) 0.0459(10) Uani 1 1 d .
O21_1 O -0.0436(6) 0.5323(2) 0.53624(5) 0.0623(9) Uani 1 1 d .
H21_1 H 0.094(8) 0.574(3) 0.5364(8) 0.075 Uiso 1 1 d .
C22_1 C 0.1305(8) 0.4859(3) 0.49422(7) 0.0552(11) Uani 1 1 d .
H22_1 H 0.2692 0.5334 0.4970 0.066 Uiso 1 1 calc R
C23_1 C 0.1087(8) 0.4282(3) 0.47107(7) 0.0552(11) Uani 1 1 d .
H23_1 H 0.2331 0.4375 0.4583 0.066 Uiso 1 1 calc R
C24_1 C -0.0928(9) 0.3568(3) 0.46626(7) 0.0487(11) Uani 1 1 d .
C25_1 C -0.2693(8) 0.3443(3) 0.48597(7) 0.0525(11) Uani 1 1 d .
H25_1 H -0.4069 0.2961 0.4834 0.063 Uiso 1 1 calc R
C26_1 C -0.2476(8) 0.4009(3) 0.50928(7) 0.0519(11) Uani 1 1 d .
H26_1 H -0.3675 0.3896 0.5224 0.062 Uiso 1 1 calc R
C27_1 C -0.1155(9) 0.3013(3) 0.44079(7) 0.0570(12) Uani 1 1 d .
H27_1 H 0.0125 0.3168 0.4288 0.068 Uiso 1 1 calc R
C31_1 C -0.3164(9) 0.1780(3) 0.40732(7) 0.0557(12) Uani 1 1 d .
C32_1 C -0.1611(9) 0.2070(3) 0.38655(7) 0.0582(12) Uani 1 1 d .
H32_1 H -0.0388 0.2633 0.3885 0.070 Uiso 1 1 calc R
C33_1 C -0.1879(9) 0.1524(4) 0.36300(8) 0.0591(12) Uani 1 1 d .
O33_1 O -0.0476(7) 0.1747(3) 0.34129(5) 0.0815(10) Uani 1 1 d .
C34_1 C -0.3729(9) 0.0701(4) 0.35951(8) 0.0618(12) Uani 1 1 d .
H34_1 H -0.3912 0.0337 0.3435 0.074 Uiso 1 1 calc R
C35_1 C -0.5270(9) 0.0437(3) 0.37988(8) 0.0570(11) Uani 1 1 d .
O35_1 O -0.7156(6) -0.0365(2) 0.37879(5) 0.0739(9) Uani 1 1 d .
C36_1 C -0.5016(9) 0.0974(3) 0.40373(7) 0.0583(12) Uani 1 1 d .
H36_1 H -0.6104 0.0789 0.4174 0.070 Uiso 1 1 calc R
C37_1 C -0.2953(9) 0.2322(3) 0.43296(8) 0.0594(12) Uani 1 1 d .
H37_1 H -0.4229 0.2158 0.4450 0.071 Uiso 1 1 calc R
C38_1 C 0.1348(10) 0.2625(4) 0.34262(8) 0.0755(14) Uani 1 1 d .
H38A_1 H 0.2184 0.2697 0.3260 0.113 Uiso 1 1 calc R
H38B_1 H 0.2581 0.2449 0.3559 0.113 Uiso 1 1 calc R
H38C_1 H 0.0518 0.3326 0.3469 0.113 Uiso 1 1 calc R
C39_1 C -0.7602(12) -0.0897(4) 0.35442(8) 0.0898(17) Uani 1 1 d .
H39A_1 H -0.9086 -0.1368 0.3556 0.135 Uiso 1 1 calc R
H39B_1 H -0.6159 -0.1355 0.3498 0.135 Uiso 1 1 calc R
H39C_1 H -0.7862 -0.0330 0.3412 0.135 Uiso 1 1 calc R
C21_2 C 0.7164(9) 0.9516(3) 0.61101(8) 0.0547(11) Uani 1 1 d .
O21_2 O 0.6457(6) 0.9467(3) 0.58558(5) 0.0717(9) Uani 1 1 d .
H21_2 H 0.494(9) 0.904(4) 0.5839(8) 0.086 Uiso 1 1 d .
C22_2 C 0.5907(9) 0.8944(3) 0.63055(8) 0.0622(12) Uani 1 1 d .
H22_2 H 0.4477 0.8511 0.6267 0.075 Uiso 1 1 calc R
C23_2 C 0.6774(9) 0.9016(3) 0.65571(8) 0.0624(13) Uani 1 1 d .
H23_2 H 0.5896 0.8629 0.6687 0.075 Uiso 1 1 calc R
C24_2 C 0.8871(9) 0.9631(3) 0.66257(8) 0.0530(10) Uani 1 1 d .
C25_2 C 1.0105(8) 1.0208(3) 0.64264(8) 0.0593(12) Uani 1 1 d .
H25_2 H 1.1542 1.0636 0.6465 0.071 Uiso 1 1 calc R
C26_2 C 0.9245(9) 1.0158(3) 0.61742(8) 0.0614(12) Uani 1 1 d .
H26_2 H 1.0084 1.0565 0.6045 0.074 Uiso 1 1 calc R
C27_2 C 0.9689(9) 0.9653(3) 0.68981(8) 0.0603(12) Uani 1 1 d .
H27_2 H 0.8624 0.9293 0.7017 0.072 Uiso 1 1 calc R
C31_2 C 1.2533(10) 1.0126(3) 0.72683(8) 0.0582(11) Uani 1 1 d .
C32_2 C 1.1296(9) 0.9463(3) 0.74539(8) 0.0633(12) Uani 1 1 d .
H32_2 H 0.9976 0.8983 0.7405 0.076 Uiso 1 1 calc R
C33_2 C 1.2052(10) 0.9530(4) 0.77082(8) 0.0662(13) Uani 1 1 d .
O33_2 O 1.0947(7) 0.8923(3) 0.79068(6) 0.0933(11) Uani 1 1 d .
C34_2 C 1.4010(10) 1.0232(4) 0.77872(8) 0.0676(13) Uani 1 1 d .
H34_2 H 1.4511 1.0254 0.7962 0.081 Uiso 1 1 calc R
C35_2 C 1.5187(10) 1.0885(4) 0.76066(9) 0.0670(13) Uani 1 1 d .
O35_2 O 1.7141(7) 1.1614(3) 0.76608(6) 0.0852(10) Uani 1 1 d .
C36_2 C 1.4490(9) 1.0823(3) 0.73457(8) 0.0620(12) Uani 1 1 d .
H36_2 H 1.5352 1.1256 0.7222 0.074 Uiso 1 1 calc R
C37_2 C 1.1750(10) 1.0120(3) 0.69952(8) 0.0630(12) Uani 1 1 d .
H37_2 H 1.2820 1.0485 0.6877 0.076 Uiso 1 1 calc R
C38_2 C 0.9109(11) 0.8091(4) 0.78383(8) 0.0844(16) Uani 1 1 d .
H38A_2 H 0.8481 0.7732 0.7994 0.127 Uiso 1 1 calc R
H38B_2 H 0.9878 0.7532 0.7727 0.127 Uiso 1 1 calc R
H38C_2 H 0.7724 0.8447 0.7748 0.127 Uiso 1 1 calc R
C39_2 C 1.7896(11) 1.1730(4) 0.79230(9) 0.0969(18) Uani 1 1 d .
H39A_2 H 1.9361 1.2214 0.7933 0.145 Uiso 1 1 calc R
H39B_2 H 1.8310 1.0998 0.7993 0.145 Uiso 1 1 calc R
H39C_2 H 1.6532 1.2057 0.8022 0.145 Uiso 1 1 calc R

loop_
_atom_site_aniso_label
_atom_site_aniso_U_11
_atom_site_aniso_U_22
_atom_site_aniso_U_33
_atom_site_aniso_U_23
_atom_site_aniso_U_13
_atom_site_aniso_U_12
N11 0.052(3) 0.063(3) 0.080(3) -0.015(2) 0.001(2) 0.003(2)
C12 0.067(3) 0.075(3) 0.070(3) 0.010(2) -0.022(3) -0.018(3)
C13 0.076(4) 0.098(4) 0.056(3) -0.011(3) 0.010(3) -0.027(3)
N14 0.060(3) 0.078(3) 0.077(3) -0.021(2) 0.013(3) -0.004(2)
C15 0.063(3) 0.067(3) 0.063(3) 0.001(2) -0.010(3) -0.005(3)
C16 0.058(3) 0.078(3) 0.063(3) -0.014(3) 0.008(3) -0.009(3)
C21_1 0.045(3) 0.049(2) 0.044(2) -0.006(2) -0.003(2) 0.001(2)
O21_1 0.061(2) 0.070(2) 0.0558(16) -0.0170(16) 0.0001(16) -0.0090(17)
C22_1 0.049(3) 0.062(3) 0.054(2) -0.001(2) -0.005(2) -0.011(2)
C23_1 0.054(3) 0.068(3) 0.044(2) 0.003(2) 0.000(2) -0.001(3)
C24_1 0.054(3) 0.046(2) 0.045(2) 0.000(2) -0.007(2) -0.004(2)
C25_1 0.051(3) 0.055(3) 0.052(2) -0.005(2) 0.001(3) -0.007(2)
C26_1 0.051(3) 0.058(3) 0.047(2) -0.002(2) 0.009(2) -0.004(2)
C27_1 0.062(3) 0.061(3) 0.048(2) -0.003(2) -0.003(3) 0.001(3)
C31_1 0.065(3) 0.057(3) 0.046(2) -0.002(2) -0.006(2) -0.001(3)
C32_1 0.070(3) 0.050(2) 0.055(3) -0.002(2) -0.006(3) -0.003(2)
C33_1 0.063(3) 0.069(3) 0.046(2) 0.004(2) 0.008(3) 0.004(3)
O33_1 0.087(3) 0.097(2) 0.0604(19) -0.0093(18) 0.0126(19) -0.029(2)
C34_1 0.072(3) 0.064(3) 0.049(2) -0.006(2) -0.004(3) -0.009(3)
C35_1 0.066(3) 0.050(3) 0.055(3) 0.001(2) -0.006(3) -0.003(3)
O35_1 0.094(2) 0.070(2) 0.0576(17) -0.0004(16) -0.0010(18) -0.022(2)
C36_1 0.070(3) 0.061(3) 0.044(2) 0.003(2) -0.001(2) -0.005(3)
C37_1 0.066(3) 0.058(3) 0.054(3) -0.002(2) 0.002(3) 0.000(3)
C38_1 0.070(4) 0.079(3) 0.077(3) 0.006(3) 0.018(3) -0.009(3)
C39_1 0.124(5) 0.077(3) 0.069(3) -0.020(3) -0.004(3) -0.033(4)
C21_2 0.057(3) 0.052(3) 0.054(3) -0.002(2) -0.001(3) 0.007(3)
O21_2 0.077(2) 0.085(2) 0.0522(17) -0.0016(16) -0.0067(18) -0.0191(18)
C22_2 0.061(3) 0.060(3) 0.066(3) -0.004(2) -0.006(3) -0.013(2)
C23_2 0.066(4) 0.064(3) 0.057(3) 0.009(2) 0.009(3) -0.002(3)
C24_2 0.057(3) 0.046(2) 0.056(3) -0.001(2) -0.002(2) 0.006(2)
C25_2 0.056(3) 0.060(3) 0.062(3) -0.001(2) 0.000(3) -0.006(2)
C26_2 0.060(3) 0.065(3) 0.059(3) 0.002(2) 0.005(3) -0.008(3)
C27_2 0.065(3) 0.061(3) 0.055(3) 0.004(2) 0.002(3) 0.004(3)
C31_2 0.068(3) 0.055(3) 0.052(3) -0.005(2) -0.004(3) 0.004(3)
C32_2 0.075(3) 0.062(3) 0.053(3) -0.003(2) 0.002(3) -0.006(3)
C33_2 0.082(4) 0.065(3) 0.051(3) 0.007(2) 0.007(3) -0.007(3)
O33_2 0.117(3) 0.103(3) 0.0594(19) 0.0129(18) -0.004(2) -0.039(3)
C34_2 0.075(4) 0.075(3) 0.053(3) -0.006(3) -0.006(3) -0.005(3)
C35_2 0.069(4) 0.059(3) 0.074(3) 0.001(3) -0.002(3) -0.005(3)
O35_2 0.090(3) 0.090(2) 0.076(2) 0.0013(18) -0.009(2) -0.029(2)
C36_2 0.072(3) 0.061(3) 0.053(3) 0.005(2) 0.006(3) 0.004(3)
C37_2 0.077(4) 0.060(3) 0.051(3) 0.000(2) 0.001(3) 0.006(3)
C38_2 0.099(4) 0.080(3) 0.075(3) 0.012(3) 0.001(3) -0.023(3)
C39_2 0.107(5) 0.095(4) 0.089(4) -0.012(3) -0.024(4) -0.020(4)

loop_
_atom_type_symbol
_atom_type_description
_atom_type_scat_dispersion_real
_atom_type_scat_dispersion_imag
_atom_type_scat_source
C C 0.0033 0.0016 'International Tables Vol C Tables 4.2.6.8 and 6.1.1.4'
H H 0.0000 0.0000 'International Tables Vol C Tables 4.2.6.8 and 6.1.1.4'
N N 0.0061 0.0033 'International Tables Vol C Tables 4.2.6.8 and 6.1.1.4'
O O 0.0106 0.0060 'International Tables Vol C Tables 4.2.6.8 and 6.1.1.4'

loop_
_geom_angle_atom_site_label_1
_geom_angle_atom_site_label_2
_geom_angle_atom_site_label_3
_geom_angle
C16 N11 C12 109.9(3)
C16 N11 H11 108(3)
C12 N11 H11 103(3)
N11 C12 C13 109.4(4)
N11 C12 H12A 109.8
C13 C12 H12A 109.8
N11 C12 H12B 109.8
C13 C12 H12B 109.8
H12A C12 H12B 108.2
N14 C13 C12 108.1(4)
N14 C13 H13A 110.1
C12 C13 H13A 110.1
N14 C13 H13B 110.1
C12 C13 H13B 110.1
H13A C13 H13B 108.4
C13 N14 C15 110.1(3)
C13 N14 H14 103(4)
C15 N14 H14 106(4)
N14 C15 C16 108.2(4)
N14 C15 H15A 110.1
C16 C15 H15A 110.1
N14 C15 H15B 110.1
C16 C15 H15B 110.1
H15A C15 H15B 108.4
N11 C16 C15 110.1(4)
N11 C16 H16A 109.6
C15 C16 H16A 109.6
N11 C16 H16B 109.6
C15 C16 H16B 109.6
H16A C16 H16B 108.2
O21_1 C21_1 C22_1 123.7(4)
O21_1 C21_1 C26_1 117.3(4)
C22_1 C21_1 C26_1 119.0(3)
C21_1 O21_1 H21_1 108(3)
C21_1 C22_1 C23_1 120.7(4)
C21_1 C22_1 H22_1 119.6
C23_1 C22_1 H22_1 119.6
C22_1 C23_1 C24_1 121.5(4)
C22_1 C23_1 H23_1 119.2
C24_1 C23_1 H23_1 119.2
C23_1 C24_1 C25_1 117.0(3)
C23_1 C24_1 C27_1 119.7(4)
C25_1 C24_1 C27_1 123.3(4)
C26_1 C25_1 C24_1 121.9(4)
C26_1 C25_1 H25_1 119.1
C24_1 C25_1 H25_1 119.1
C25_1 C26_1 C21_1 119.9(4)
C25_1 C26_1 H26_1 120.0
C21_1 C26_1 H26_1 120.0
C37_1 C27_1 C24_1 127.5(4)
C37_1 C27_1 H27_1 116.2
C24_1 C27_1 H27_1 116.2
C36_1 C31_1 C32_1 119.2(4)
C36_1 C31_1 C37_1 118.4(4)
C32_1 C31_1 C37_1 122.4(4)
C33_1 C32_1 C31_1 119.8(4)
C33_1 C32_1 H32_1 120.1
C31_1 C32_1 H32_1 120.1
O33_1 C33_1 C32_1 124.8(4)
O33_1 C33_1 C34_1 114.3(4)
C32_1 C33_1 C34_1 120.9(4)
C33_1 O33_1 C38_1 118.1(3)
C35_1 C34_1 C33_1 118.8(4)
C35_1 C34_1 H34_1 120.6
C33_1 C34_1 H34_1 120.6
C34_1 C35_1 O35_1 124.0(4)
C34_1 C35_1 C36_1 121.1(4)
O35_1 C35_1 C36_1 115.0(4)
C35_1 O35_1 C39_1 117.5(3)
C31_1 C36_1 C35_1 120.3(4)
C31_1 C36_1 H36_1 119.9
C35_1 C36_1 H36_1 119.9
C27_1 C37_1 C31_1 126.9(4)
C27_1 C37_1 H37_1 116.6
C31_1 C37_1 H37_1 116.6
O33_1 C38_1 H38A_1 109.5
O33_1 C38_1 H38B_1 109.5
H38A_1 C38_1 H38B_1 109.5
O33_1 C38_1 H38C_1 109.5
H38A_1 C38_1 H38C_1 109.5
H38B_1 C38_1 H38C_1 109.5
O35_1 C39_1 H39A_1 109.5
O35_1 C39_1 H39B_1 109.5
H39A_1 C39_1 H39B_1 109.5
O35_1 C39_1 H39C_1 109.5
H39A_1 C39_1 H39C_1 109.5
H39B_1 C39_1 H39C_1 109.5
O21_2 C21_2 C26_2 118.2(4)
O21_2 C21_2 C22_2 123.1(4)
C26_2 C21_2 C22_2 118.8(4)
C21_2 O21_2 H21_2 110(3)
C23_2 C22_2 C21_2 119.5(4)
C23_2 C22_2 H22_2 120.2
C21_2 C22_2 H22_2 120.2
C24_2 C23_2 C22_2 122.9(4)
C24_2 C23_2 H23_2 118.5
C22_2 C23_2 H23_2 118.5
C23_2 C24_2 C25_2 116.7(4)
C23_2 C24_2 C27_2 119.5(4)
C25_2 C24_2 C27_2 123.8(4)
C26_2 C25_2 C24_2 121.2(4)
C26_2 C25_2 H25_2 119.4
C24_2 C25_2 H25_2 119.4
C25_2 C26_2 C21_2 120.9(4)
C25_2 C26_2 H26_2 119.6
C21_2 C26_2 H26_2 119.6
C37_2 C27_2 C24_2 127.7(4)
C37_2 C27_2 H27_2 116.1
C24_2 C27_2 H27_2 116.1
C36_2 C31_2 C32_2 119.3(4)
C36_2 C31_2 C37_2 119.4(4)
C32_2 C31_2 C37_2 121.3(4)
C33_2 C32_2 C31_2 118.9(4)
C33_2 C32_2 H32_2 120.6
C31_2 C32_2 H32_2 120.6
C32_2 C33_2 O33_2 123.6(5)
C32_2 C33_2 C34_2 122.1(4)
O33_2 C33_2 C34_2 114.3(4)
C33_2 O33_2 C38_2 117.8(4)
C35_2 C34_2 C33_2 118.8(4)
C35_2 C34_2 H34_2 120.6
C33_2 C34_2 H34_2 120.6
C34_2 C35_2 O35_2 124.2(4)
C34_2 C35_2 C36_2 120.5(5)
O35_2 C35_2 C36_2 115.3(4)
C35_2 O35_2 C39_2 117.8(4)
C31_2 C36_2 C35_2 120.4(4)
C31_2 C36_2 H36_2 119.8
C35_2 C36_2 H36_2 119.8
C27_2 C37_2 C31_2 126.7(4)
C27_2 C37_2 H37_2 116.6
C31_2 C37_2 H37_2 116.6
O33_2 C38_2 H38A_2 109.5
O33_2 C38_2 H38B_2 109.5
H38A_2 C38_2 H38B_2 109.5
O33_2 C38_2 H38C_2 109.5
H38A_2 C38_2 H38C_2 109.5
H38B_2 C38_2 H38C_2 109.5
O35_2 C39_2 H39A_2 109.5
O35_2 C39_2 H39B_2 109.5
H39A_2 C39_2 H39B_2 109.5
O35_2 C39_2 H39C_2 109.5
H39A_2 C39_2 H39C_2 109.5
H39B_2 C39_2 H39C_2 109.5

loop_
_geom_bond_atom_site_label_1
_geom_bond_atom_site_label_2
_geom_bond_distance
N11 C16 1.447(5)
N11 C12 1.456(5)
N11 H11 0.89(4)
C12 C13 1.494(6)
C12 H12A 0.9700
C12 H12B 0.9700
C13 N14 1.458(6)
C13 H13A 0.9700
C13 H13B 0.9700
N14 C15 1.459(5)
N14 H14 0.74(5)
C15 C16 1.487(6)
C15 H15A 0.9700
C15 H15B 0.9700
C16 H16A 0.9700
C16 H16B 0.9700
C21_1 O21_1 1.360(4)
C21_1 C22_1 1.362(5)
C21_1 C26_1 1.374(5)
O21_1 H21_1 0.87(4)
C22_1 C23_1 1.371(5)
C22_1 H22_1 0.9300
C23_1 C24_1 1.375(5)
C23_1 H23_1 0.9300
C24_1 C25_1 1.378(5)
C24_1 C27_1 1.463(5)
C25_1 C26_1 1.371(5)
C25_1 H25_1 0.9300
C26_1 H26_1 0.9300
C27_1 C37_1 1.311(5)
C27_1 H27_1 0.9300
C31_1 C36_1 1.373(6)
C31_1 C32_1 1.383(5)
C31_1 C37_1 1.463(5)
C32_1 C33_1 1.373(5)
C32_1 H32_1 0.9300
C33_1 O33_1 1.359(5)
C33_1 C34_1 1.386(6)
O33_1 C38_1 1.413(5)
C34_1 C35_1 1.356(5)
C34_1 H34_1 0.9300
C35_1 O35_1 1.372(5)
C35_1 C36_1 1.381(5)
O35_1 C39_1 1.415(4)
C36_1 H36_1 0.9300
C37_1 H37_1 0.9300
C38_1 H38A_1 0.9600
C38_1 H38B_1 0.9600
C38_1 H38C_1 0.9600
C39_1 H39A_1 0.9600
C39_1 H39B_1 0.9600
C39_1 H39C_1 0.9600
C21_2 O21_2 1.354(5)
C21_2 C26_2 1.371(5)
C21_2 C22_2 1.375(5)
O21_2 H21_2 0.95(5)
C22_2 C23_2 1.368(5)
C22_2 H22_2 0.9300
C23_2 C24_2 1.366(6)
C23_2 H23_2 0.9300
C24_2 C25_2 1.387(5)
C24_2 C27_2 1.459(5)
C25_2 C26_2 1.368(5)
C25_2 H25_2 0.9300
C26_2 H26_2 0.9300
C27_2 C37_2 1.314(6)
C27_2 H27_2 0.9300
C31_2 C36_2 1.375(6)
C31_2 C32_2 1.391(5)
C31_2 C37_2 1.456(5)
C32_2 C33_2 1.362(5)
C32_2 H32_2 0.9300
C33_2 O33_2 1.372(5)
C33_2 C34_2 1.381(6)
O33_2 C38_2 1.422(5)
C34_2 C35_2 1.353(6)
C34_2 H34_2 0.9300
C35_2 O35_2 1.368(5)
C35_2 C36_2 1.386(5)
O35_2 C39_2 1.405(5)
C36_2 H36_2 0.9300
C37_2 H37_2 0.9300
C38_2 H38A_2 0.9600
C38_2 H38B_2 0.9600
C38_2 H38C_2 0.9600
C39_2 H39A_2 0.9600
C39_2 H39B_2 0.9600
C39_2 H39C_2 0.9600

loop_
_geom_hbond_atom_site_label_D
_geom_hbond_atom_site_label_H
_geom_hbond_atom_site_label_A
_geom_hbond_distance_DH
_geom_hbond_distance_HA
_geom_hbond_distance_DA
_geom_hbond_angle_DHA
_geom_hbond_site_symmetry_A
O21_1 H21_1 N11 0.87(4) 1.87(4) 2.711(5) 160(4) .
O21_2 H21_2 N14 0.95(5) 1.82(5) 2.746(5) 166(4) .
N11 H11 O21_1 0.89(4) 2.35(4) 3.224(5) 168(4) 1_655
N14 H14 O21_2 0.74(5) 2.60(5) 3.338(5) 173(5) 1_455

loop_
_geom_torsion_atom_site_label_1
_geom_torsion_atom_site_label_2
_geom_torsion_atom_site_label_3
_geom_torsion_atom_site_label_4
_geom_torsion
C16 N11 C12 C13 59.9(5)
N11 C12 C13 N14 -60.2(4)
C12 C13 N14 C15 61.6(5)
C13 N14 C15 C16 -61.3(5)
C12 N11 C16 C15 -59.8(5)
N14 C15 C16 N11 59.8(5)
O21_1 C21_1 C22_1 C23_1 -177.5(3)
C26_1 C21_1 C22_1 C23_1 2.3(6)
C21_1 C22_1 C23_1 C24_1 -0.2(6)
C22_1 C23_1 C24_1 C25_1 -1.2(6)
C22_1 C23_1 C24_1 C27_1 176.9(4)
C23_1 C24_1 C25_1 C26_1 0.6(6)
C27_1 C24_1 C25_1 C26_1 -177.5(4)
C24_1 C25_1 C26_1 C21_1 1.4(6)
O21_1 C21_1 C26_1 C25_1 176.9(3)
C22_1 C21_1 C26_1 C25_1 -2.9(6)
C23_1 C24_1 C27_1 C37_1 -179.4(4)
C25_1 C24_1 C27_1 C37_1 -1.3(6)
C36_1 C31_1 C32_1 C33_1 -2.2(6)
C37_1 C31_1 C32_1 C33_1 179.3(4)
C31_1 C32_1 C33_1 O33_1 179.4(4)
C31_1 C32_1 C33_1 C34_1 1.5(6)
C32_1 C33_1 O33_1 C38_1 -1.9(6)
C34_1 C33_1 O33_1 C38_1 176.1(4)
O33_1 C33_1 C34_1 C35_1 -178.5(4)
C32_1 C33_1 C34_1 C35_1 -0.4(6)
C33_1 C34_1 C35_1 O35_1 -179.7(4)
C33_1 C34_1 C35_1 C36_1 0.1(6)
C34_1 C35_1 O35_1 C39_1 -3.8(6)
C36_1 C35_1 O35_1 C39_1 176.5(4)
C32_1 C31_1 C36_1 C35_1 1.9(6)
C37_1 C31_1 C36_1 C35_1 -179.6(4)
C34_1 C35_1 C36_1 C31_1 -0.8(6)
O35_1 C35_1 C36_1 C31_1 178.9(3)
C24_1 C27_1 C37_1 C31_1 179.4(4)
C36_1 C31_1 C37_1 C27_1 172.2(4)
C32_1 C31_1 C37_1 C27_1 -9.3(7)
O21_2 C21_2 C22_2 C23_2 178.6(4)
C26_2 C21_2 C22_2 C23_2 -0.8(6)
C21_2 C22_2 C23_2 C24_2 -0.5(6)
C22_2 C23_2 C24_2 C25_2 0.8(6)
C22_2 C23_2 C24_2 C27_2 -179.2(4)
C23_2 C24_2 C25_2 C26_2 0.1(6)
C27_2 C24_2 C25_2 C26_2 -179.8(4)
C24_2 C25_2 C26_2 C21_2 -1.4(6)
O21_2 C21_2 C26_2 C25_2 -177.7(4)
C22_2 C21_2 C26_2 C25_2 1.7(6)
C23_2 C24_2 C27_2 C37_2 174.2(4)
C25_2 C24_2 C27_2 C37_2 -5.9(6)
C36_2 C31_2 C32_2 C33_2 0.5(6)
C37_2 C31_2 C32_2 C33_2 -177.8(4)
C31_2 C32_2 C33_2 O33_2 179.3(4)
C31_2 C32_2 C33_2 C34_2 -0.2(7)
C32_2 C33_2 O33_2 C38_2 7.2(6)
C34_2 C33_2 O33_2 C38_2 -173.3(4)
C32_2 C33_2 C34_2 C35_2 1.0(7)
O33_2 C33_2 C34_2 C35_2 -178.6(4)
C33_2 C34_2 C35_2 O35_2 179.9(4)
C33_2 C34_2 C35_2 C36_2 -2.0(7)
C34_2 C35_2 O35_2 C39_2 -3.1(6)
C36_2 C35_2 O35_2 C39_2 178.7(4)
C32_2 C31_2 C36_2 C35_2 -1.5(6)
C37_2 C31_2 C36_2 C35_2 176.8(4)
C34_2 C35_2 C36_2 C31_2 2.3(7)
O35_2 C35_2 C36_2 C31_2 -179.4(4)
C24_2 C27_2 C37_2 C31_2 -179.7(4)
C36_2 C31_2 C37_2 C27_2 -168.3(4)
C32_2 C31_2 C37_2 C27_2 10.0(7)

loop_
_cod_related_entry_id
_cod_related_entry_database
_cod_related_entry_code
1 ChemSpider 30661293
